data_7706626
loop_
_publ_author_name
'Sun, Qiu'
'Daniliuc, Constantin G.'
'Kehr, Gerald'
'Erker, Gerhard'

_publ_section_title
;
 Reaction of carbon oxides with an ethylene-bridged PH/B Lewis pair.
;
_journal_issue 10
_journal_name_full 'Dalton transactions (Cambridge, England : 2003)'
_journal_page_first 3523
_journal_page_last 3528
_journal_paper_doi 10.1039/d1dt00459j
_journal_volume 50
_journal_year 2021
_chemical_formula_sum 'C65 H68 B2 F20 O2 P2'
_chemical_formula_weight 1344.75
_space_group_crystal_system triclinic
_space_group_IT_number 2
_space_group_name_Hall '-P 1'
_space_group_name_H-M_alt 'P -1'
_atom_sites_solution_hydrogens mixed
_audit_creation_method 'APEX3 v2019.1-0'
_audit_update_record
;
2021-01-07 deposited with the CCDC.	2021-02-12 downloaded from the CCDC.
;
_cell_angle_alpha 109.926(2)
_cell_angle_beta 104.169(2)
_cell_angle_gamma 91.101(2)
_cell_formula_units_Z 2
_cell_length_a 11.4236(5)
_cell_length_b 18.8115(9)
_cell_length_c 19.7580(8)
_cell_measurement_reflns_used 9951
_cell_measurement_temperature 100.(2)
_cell_measurement_theta_max 26.4324
_cell_measurement_theta_min 2.2757
_cell_volume 3845.7(3)
_computing_cell_refinement 'SAINT V8.40A (Bruker Nano, Inc., 2019)'
_computing_data_collection 'APEX3 v2019.1-0'
_computing_data_reduction 'SAINT V8.40A (Bruker Nano, Inc., 2019)'
_computing_molecular_graphics 'shelXle (C.B. Huebschle, rev 958)'
_computing_structure_refinement 'SHELXL-2018/3 (Sheldrick, 2018)'
_computing_structure_solution 'SHELXT 2014/5 (Sheldrick, 2014)'
_diffrn_ambient_temperature 100.(2)
_diffrn_detector_area_resol_mean 7.3910
_diffrn_measured_fraction_theta_full 0.998
_diffrn_measured_fraction_theta_max 0.998
_diffrn_measurement_device_type 'Bruker D8 Venture PHOTON III Diffractometer'
_diffrn_measurement_method 'phi / omega scans'
_diffrn_radiation_monochromator 'MX mirror'
_diffrn_radiation_type MoK\a
_diffrn_radiation_wavelength 0.71073
_diffrn_reflns_av_R_equivalents 0.1093
_diffrn_reflns_av_unetI/netI 0.0476
_diffrn_reflns_limit_h_max 13
_diffrn_reflns_limit_h_min -13
_diffrn_reflns_limit_k_max 22
_diffrn_reflns_limit_k_min -22
_diffrn_reflns_limit_l_max 23
_diffrn_reflns_limit_l_min -23
_diffrn_reflns_number 142399
_diffrn_reflns_theta_full 25.35
_diffrn_reflns_theta_max 25.35
_diffrn_reflns_theta_min 2.19
_diffrn_source 'Mo Ims'
_diffrn_source_type 'micro focus tube'
_exptl_absorpt_coefficient_mu 0.141
_exptl_absorpt_correction_T_max 0.98
_exptl_absorpt_correction_T_min 0.93
_exptl_absorpt_correction_type multi-scan
_exptl_absorpt_process_details
;
SADABS-2016/2 Bruker AXS area detector scaling and absorption correction.
Krause, L., Herbst-Irmer, R., Sheldrick G.M. & Stalke D.,
J. Appl. Cryst. 48 (2015) 3-10
;
_exptl_crystal_colour colourless
_exptl_crystal_density_diffrn 1.161
_exptl_crystal_density_method 'not measured'
_exptl_crystal_description prism
_exptl_crystal_F_000 1388
_exptl_crystal_size_max 0.261
_exptl_crystal_size_mid 0.143
_exptl_crystal_size_min 0.114
_refine_diff_density_max 0.242
_refine_diff_density_min -0.307
_refine_ls_extinction_method none
_refine_ls_goodness_of_fit_ref 1.027
_refine_ls_hydrogen_treatment mixed
_refine_ls_matrix_type full
_refine_ls_number_parameters 846
_refine_ls_number_reflns 14076
_refine_ls_number_restraints 0
_refine_ls_restrained_S_all 1.027
_refine_ls_R_factor_all 0.0663
_refine_ls_R_factor_gt 0.0425
_refine_ls_shift/su_max 0.001
_refine_ls_shift/su_mean 0.000
_refine_ls_structure_factor_coef Fsqd
_refine_ls_weighting_details 'w=1/[\s^2^(Fo^2^)+(0.0615P)^2^+1.0474P] where P=(Fo^2^+2Fc^2^)/3'
_refine_ls_weighting_scheme calc
_refine_ls_wR_factor_gt 0.1075
_refine_ls_wR_factor_ref 0.1214
_reflns_number_gt 10118
_reflns_number_total 14076
_reflns_threshold_expression 'I > 2\s(I)'
_cod_data_source_file d1dt00459j2.cif
_cod_data_source_block erk9863
_cod_depositor_comments
;
The following automatic conversions were performed:

data item '_exptl_absorpt_correction_type' value 'Multi-Scan' was
changed to 'multi-scan' in accordance with the
/home/data/users/saulius/crontab/automatic-downloads/rss-feeds/RSC/lib/dictionaries/cif_core.dic
dictionary named 'cif_core.dic' version 2.4.2 last updated on
2011-04-26.

Automatic conversion script
Id: cif_fix_values 7556 2019-12-06 15:28:31Z antanas 

 Adding full bibliography for 7706623--7706629.cif.
;
_cod_database_code 7706626

loop_
_space_group_symop_operation_xyz
'x, y, z'
'-x, -y, -z'

loop_
_atom_site_type_symbol
_atom_site_label
_atom_site_fract_x
_atom_site_fract_y
_atom_site_fract_z
_atom_site_U_iso_or_equiv
_atom_site_adp_type
_atom_site_calc_flag
_atom_site_refinement_flags_adp
_atom_site_refinement_flags_occupancy
_atom_site_refinement_flags_posn
_atom_site_occupancy
_atom_site_disorder_assembly
_atom_site_disorder_group
B B1 0.2726(2) 0.44061(14) 0.68230(13) 0.0190(5) Uani d . . . 1 . .
B B2 0.4672(2) 0.23398(14) 0.64663(13) 0.0190(5) Uani d . . . 1 . .
O O1 0.35450(12) 0.37238(8) 0.67744(8) 0.0187(3) Uani d . . . 1 . .
O O2 0.50039(12) 0.30799(8) 0.71640(8) 0.0179(3) Uani d . . . 1 . .
P P1 0.48624(5) 0.43421(3) 0.82536(3) 0.01798(12) Uani d . . . 1 . .
P P2 0.50087(5) 0.21431(3) 0.43252(3) 0.01946(13) Uani d . . . 1 . .
H H01 0.6155(19) 0.2503(13) 0.4614(12) 0.021(6) Uiso d . . . 1 . .
H H02 0.438(2) 0.2695(13) 0.4279(13) 0.026(6) Uiso d . . . 1 . .
C C1 0.42793(19) 0.51915(12) 0.81040(12) 0.0204(5) Uani d . . . 1 . .
H H1A 0.436875 0.560926 0.858829 0.024 Uiso calc U . R 1 . .
H H1B 0.472848 0.536502 0.780876 0.024 Uiso calc U . R 1 . .
C C2 0.29281(18) 0.49612(12) 0.76761(12) 0.0202(4) Uani d . . . 1 . .
H H2A 0.253138 0.54261 0.768382 0.024 Uiso calc U . R 1 . .
H H2B 0.253013 0.47029 0.793533 0.024 Uiso calc U . R 1 . .
C C5 0.44468(18) 0.36738(12) 0.72836(11) 0.0177(4) Uani d . . . 1 . .
C C3 0.46801(19) 0.18379(12) 0.50380(11) 0.0199(4) Uani d . . . 1 . .
H H3A 0.384781 0.156906 0.486035 0.024 Uiso calc U . R 1 . .
H H3B 0.52592 0.148257 0.515068 0.024 Uiso calc U . R 1 . .
C C4 0.47907(19) 0.25401(12) 0.57458(11) 0.0182(4) Uani d . . . 1 . .
H H4A 0.41502 0.286283 0.563606 0.022 Uiso calc U . R 1 . .
H H4B 0.558668 0.284049 0.587415 0.022 Uiso calc U . R 1 . .
C C11 0.65006(18) 0.46311(12) 0.86998(11) 0.0186(4) Uani d . . . 1 . .
C C12 0.68376(18) 0.45773(12) 0.94283(11) 0.0191(4) Uani d . . . 1 . .
C C13 0.76663(19) 0.51487(12) 0.99970(12) 0.0213(5) Uani d . . . 1 . .
H H13 0.785853 0.512804 1.048519 0.026 Uiso calc U . R 1 . .
C C14 0.82287(19) 0.57483(12) 0.98910(12) 0.0214(5) Uani d . . . 1 . .
C C15 0.80545(19) 0.57024(13) 0.91547(12) 0.0214(5) Uani d . . . 1 . .
H H15 0.852177 0.606242 0.905881 0.026 Uiso calc U . R 1 . .
C C16 0.72283(19) 0.51545(12) 0.85479(12) 0.0196(4) Uani d . . . 1 . .
C C17 0.6381(2) 0.38927(13) 0.96105(12) 0.0213(5) Uani d . . . 1 . .
C C18 0.7305(2) 0.38113(14) 1.02879(12) 0.0264(5) Uani d . . . 1 . .
H H18A 0.711293 0.331758 1.032371 0.04 Uiso calc U . R 1 . .
H H18B 0.726247 0.422011 1.074563 0.04 Uiso calc U . R 1 . .
H H18C 0.812614 0.384471 1.022443 0.04 Uiso calc U . R 1 . .
C C19 0.5160(2) 0.39813(14) 0.98163(13) 0.0258(5) Uani d . . . 1 . .
H H19A 0.451056 0.394874 0.937461 0.039 Uiso calc U . R 1 . .
H H19B 0.521038 0.447658 1.02112 0.039 Uiso calc U . R 1 . .
H H19C 0.498255 0.357492 0.999402 0.039 Uiso calc U . R 1 . .
C C20 0.6286(2) 0.31464(13) 0.89541(12) 0.0281(5) Uani d . . . 1 . .
H H20A 0.707742 0.308152 0.884536 0.042 Uiso calc U . R 1 . .
H H20B 0.568138 0.316134 0.851279 0.042 Uiso calc U . R 1 . .
H H20C 0.603771 0.271918 0.908435 0.042 Uiso calc U . R 1 . .
C C21 0.9028(2) 0.64060(13) 1.05623(12) 0.0253(5) Uani d . . . 1 . .
C C22 0.8221(2) 0.68225(14) 1.10581(13) 0.0322(6) Uani d . . . 1 . .
H H22A 0.783024 0.646192 1.121713 0.048 Uiso calc U . R 1 . .
H H22B 0.759668 0.703907 1.077403 0.048 Uiso calc U . R 1 . .
H H22C 0.872198 0.723173 1.149866 0.048 Uiso calc U . R 1 . .
C C23 1.0031(2) 0.60861(15) 1.10161(14) 0.0347(6) Uani d . . . 1 . .
H H23A 1.054162 0.650608 1.144147 0.052 Uiso calc U . R 1 . .
H H23B 1.053139 0.580871 1.069685 0.052 Uiso calc U . R 1 . .
H H23C 0.965878 0.573984 1.119889 0.052 Uiso calc U . R 1 . .
C C24 0.9629(2) 0.69849(14) 1.03254(13) 0.0306(5) Uani d . . . 1 . .
H H24A 1.011903 0.739382 1.077075 0.046 Uiso calc U . R 1 . .
H H24B 0.89995 0.719979 1.004282 0.046 Uiso calc U . R 1 . .
H H24C 1.01517 0.673106 1.001137 0.046 Uiso calc U . R 1 . .
C C25 0.73082(19) 0.51474(12) 0.77713(12) 0.0204(5) Uani d . . . 1 . .
C C26 0.8621(2) 0.49956(14) 0.77294(13) 0.0259(5) Uani d . . . 1 . .
H H26A 0.877403 0.449934 0.777098 0.039 Uiso calc U . R 1 . .
H H26B 0.919818 0.539455 0.813977 0.039 Uiso calc U . R 1 . .
H H26C 0.871999 0.499671 0.7251 0.039 Uiso calc U . R 1 . .
C C27 0.7080(2) 0.59236(13) 0.76845(12) 0.0254(5) Uani d . . . 1 . .
H H27A 0.71569 0.59035 0.719533 0.038 Uiso calc U . R 1 . .
H H27B 0.767765 0.632356 0.807926 0.038 Uiso calc U . R 1 . .
H H27C 0.625948 0.603561 0.772404 0.038 Uiso calc U . R 1 . .
C C28 0.6480(2) 0.45233(13) 0.70918(12) 0.0237(5) Uani d . . . 1 . .
H H28A 0.563328 0.46305 0.704577 0.035 Uiso calc U . R 1 . .
H H28B 0.656878 0.40304 0.715389 0.035 Uiso calc U . R 1 . .
H H28C 0.670532 0.450907 0.664006 0.035 Uiso calc U . R 1 . .
C C31 0.48212(19) 0.14572(12) 0.34032(11) 0.0198(4) Uani d . . . 1 . .
C C32 0.5810(2) 0.10401(13) 0.32253(12) 0.0238(5) Uani d . . . 1 . .
C C33 0.5575(2) 0.04521(14) 0.25290(13) 0.0288(5) Uani d . . . 1 . .
H H33 0.622341 0.017391 0.240091 0.035 Uiso calc U . R 1 . .
C C34 0.4439(2) 0.02565(13) 0.20165(12) 0.0285(5) Uani d . . . 1 . .
C C35 0.3513(2) 0.06832(13) 0.22006(12) 0.0264(5) Uani d . . . 1 . .
H H35 0.273961 0.055791 0.184692 0.032 Uiso calc U . R 1 . .
C C36 0.3648(2) 0.12846(12) 0.28727(12) 0.0226(5) Uani d . . . 1 . .
C C37 0.7138(2) 0.11912(13) 0.37361(13) 0.0277(5) Uani d . . . 1 . .
C C38 0.7764(2) 0.19625(15) 0.38210(14) 0.0325(6) Uani d . . . 1 . .
H H38A 0.857667 0.205788 0.416731 0.049 Uiso calc U . R 1 . .
H H38B 0.72803 0.236929 0.401704 0.049 Uiso calc U . R 1 . .
H H38C 0.783404 0.195034 0.333269 0.049 Uiso calc U . R 1 . .
C C39 0.7185(2) 0.11264(14) 0.45017(13) 0.0290(5) Uani d . . . 1 . .
H H39A 0.663379 0.068472 0.442838 0.043 Uiso calc U . R 1 . .
H H39B 0.69339 0.158907 0.482048 0.043 Uiso calc U . R 1 . .
H H39C 0.801532 0.106437 0.474129 0.043 Uiso calc U . R 1 . .
C C40 0.7933(2) 0.05844(16) 0.33938(16) 0.0423(7) Uani d . . . 1 . .
H H40A 0.875946 0.069623 0.37249 0.063 Uiso calc U . R 1 . .
H H40B 0.795529 0.05933 0.290412 0.063 Uiso calc U . R 1 . .
H H40C 0.758591 0.007978 0.333585 0.063 Uiso calc U . R 1 . .
C C41 0.4178(3) -0.04125(15) 0.12614(13) 0.0375(6) Uani d . . . 1 . .
C C42 0.5316(3) -0.07891(18) 0.11369(15) 0.0534(8) Uani d . . . 1 . .
H H42A 0.591054 -0.042128 0.111392 0.08 Uiso calc U . R 1 . .
H H42B 0.510208 -0.12261 0.066621 0.08 Uiso calc U . R 1 . .
H H42C 0.566706 -0.096187 0.15507 0.08 Uiso calc U . R 1 . .
C C43 0.3225(3) -0.10085(16) 0.12468(16) 0.0519(8) Uani d . . . 1 . .
H H43A 0.354646 -0.120324 0.164873 0.078 Uiso calc U . R 1 . .
H H43B 0.303457 -0.142917 0.076414 0.078 Uiso calc U . R 1 . .
H H43C 0.24845 -0.077351 0.131831 0.078 Uiso calc U . R 1 . .
C C44 0.3683(3) -0.01141(17) 0.06220(14) 0.0495(8) Uani d . . . 1 . .
H H44A 0.293275 0.011318 0.068104 0.074 Uiso calc U . R 1 . .
H H44B 0.351391 -0.053678 0.014159 0.074 Uiso calc U . R 1 . .
H H44C 0.428859 0.027111 0.063684 0.074 Uiso calc U . R 1 . .
C C45 0.2534(2) 0.17382(13) 0.29653(12) 0.0243(5) Uani d . . . 1 . .
C C46 0.1388(2) 0.13497(15) 0.23113(14) 0.0337(6) Uani d . . . 1 . .
H H46A 0.070254 0.164336 0.239042 0.051 Uiso calc U . R 1 . .
H H46B 0.119139 0.08322 0.229104 0.051 Uiso calc U . R 1 . .
H H46C 0.154649 0.132832 0.183961 0.051 Uiso calc U . R 1 . .
C C47 0.2790(2) 0.25327(13) 0.29361(13) 0.0282(5) Uani d . . . 1 . .
H H47A 0.210668 0.282547 0.302354 0.042 Uiso calc U . R 1 . .
H H47B 0.289298 0.247958 0.244366 0.042 Uiso calc U . R 1 . .
H H47C 0.353374 0.279862 0.332239 0.042 Uiso calc U . R 1 . .
C C48 0.2140(2) 0.17912(14) 0.36741(13) 0.0282(5) Uani d . . . 1 . .
H H48A 0.272082 0.215576 0.411448 0.042 Uiso calc U . R 1 . .
H H48B 0.212114 0.128965 0.372192 0.042 Uiso calc U . R 1 . .
H H48C 0.132941 0.196174 0.363554 0.042 Uiso calc U . R 1 . .
C C51 0.31238(18) 0.48058(12) 0.62768(12) 0.0200(5) Uani d . . . 1 . .
C C52 0.34966(19) 0.55729(12) 0.64693(12) 0.0211(5) Uani d . . . 1 . .
C C53 0.3814(2) 0.58844(13) 0.59945(13) 0.0247(5) Uani d . . . 1 . .
C C54 0.3768(2) 0.54342(14) 0.52759(13) 0.0258(5) Uani d . . . 1 . .
C C55 0.3386(2) 0.46700(14) 0.50431(12) 0.0261(5) Uani d . . . 1 . .
C C56 0.3078(2) 0.43770(13) 0.55360(12) 0.0226(5) Uani d . . . 1 . .
C C61 0.13330(19) 0.39857(12) 0.64842(12) 0.0207(5) Uani d . . . 1 . .
C C62 0.09411(19) 0.34682(13) 0.67703(12) 0.0234(5) Uani d . . . 1 . .
C C63 -0.0223(2) 0.31157(13) 0.65590(13) 0.0272(5) Uani d . . . 1 . .
C C64 -0.1086(2) 0.32727(14) 0.60201(14) 0.0310(6) Uani d . . . 1 . .
C C65 -0.0762(2) 0.37756(15) 0.57171(13) 0.0325(6) Uani d . . . 1 . .
C C66 0.0415(2) 0.41235(14) 0.59540(13) 0.0272(5) Uani d . . . 1 . .
C C71 0.57258(19) 0.17926(12) 0.66453(11) 0.0187(4) Uani d . . . 1 . .
C C72 0.68983(19) 0.20569(12) 0.71121(11) 0.0190(4) Uani d . . . 1 . .
C C73 0.77568(19) 0.15845(13) 0.72742(12) 0.0218(5) Uani d . . . 1 . .
C C74 0.74867(19) 0.08081(13) 0.69342(12) 0.0228(5) Uani d . . . 1 . .
C C75 0.6364(2) 0.05169(12) 0.64407(12) 0.0219(5) Uani d . . . 1 . .
C C76 0.55239(19) 0.10070(12) 0.63153(12) 0.0204(5) Uani d . . . 1 . .
C C81 0.33373(19) 0.19807(12) 0.64506(12) 0.0204(5) Uani d . . . 1 . .
C C82 0.2259(2) 0.18736(13) 0.59041(12) 0.0239(5) Uani d . . . 1 . .
C C83 0.1166(2) 0.15534(14) 0.59180(13) 0.0293(5) Uani d . . . 1 . .
C C84 0.1097(2) 0.13464(14) 0.65066(15) 0.0312(6) Uani d . . . 1 . .
C C85 0.2134(2) 0.14633(13) 0.70800(13) 0.0277(5) Uani d . . . 1 . .
C C86 0.3208(2) 0.17660(13) 0.70391(12) 0.0235(5) Uani d . . . 1 . .
F F52 0.35489(12) 0.60844(7) 0.71538(7) 0.0269(3) Uani d . . . 1 . .
F F53 0.41698(12) 0.66397(8) 0.62313(8) 0.0324(3) Uani d . . . 1 . .
F F54 0.40608(12) 0.57379(9) 0.48042(8) 0.0350(3) Uani d . . . 1 . .
F F55 0.33147(13) 0.42119(8) 0.43328(7) 0.0357(3) Uani d . . . 1 . .
F F56 0.26712(12) 0.36257(7) 0.52579(7) 0.0279(3) Uani d . . . 1 . .
F F62 0.17455(11) 0.32916(8) 0.73062(7) 0.0276(3) Uani d . . . 1 . .
F F63 -0.05279(12) 0.26209(8) 0.68593(9) 0.0390(4) Uani d . . . 1 . .
F F64 -0.22359(12) 0.29376(9) 0.58002(9) 0.0444(4) Uani d . . . 1 . .
F F65 -0.16037(13) 0.39251(10) 0.51845(9) 0.0505(4) Uani d . . . 1 . .
F F66 0.06338(12) 0.46273(9) 0.56352(8) 0.0407(4) Uani d . . . 1 . .
F F72 0.72711(11) 0.28101(7) 0.74420(7) 0.0233(3) Uani d . . . 1 . .
F F73 0.88447(11) 0.18777(8) 0.77637(7) 0.0295(3) Uani d . . . 1 . .
F F74 0.83067(12) 0.03390(8) 0.70831(8) 0.0321(3) Uani d . . . 1 . .
F F75 0.60974(12) -0.02445(7) 0.60814(7) 0.0296(3) Uani d . . . 1 . .
F F76 0.44296(11) 0.06649(7) 0.58205(7) 0.0250(3) Uani d . . . 1 . .
F F82 0.22115(11) 0.20794(8) 0.53030(7) 0.0324(3) Uani d . . . 1 . .
F F83 0.01547(12) 0.14637(10) 0.53525(8) 0.0451(4) Uani d . . . 1 . .
F F84 0.00443(13) 0.10259(9) 0.65218(9) 0.0443(4) Uani d . . . 1 . .
F F85 0.20859(13) 0.12675(8) 0.76723(8) 0.0387(4) Uani d . . . 1 . .
F F86 0.41895(12) 0.18523(8) 0.76194(7) 0.0299(3) Uani d . . . 1 . .

loop_
_atom_site_aniso_label
_atom_site_aniso_U_11
_atom_site_aniso_U_22
_atom_site_aniso_U_33
_atom_site_aniso_U_12
_atom_site_aniso_U_13
_atom_site_aniso_U_23
B1 0.0184(12) 0.0200(13) 0.0190(12) 0.0050(10) 0.0034(10) 0.0083(10)
B2 0.0206(12) 0.0166(12) 0.0163(11) 0.0001(10) 0.0027(9) 0.0030(10)
O1 0.0196(7) 0.0183(8) 0.0177(7) 0.0028(6) 0.0034(6) 0.0069(6)
O2 0.0197(7) 0.0155(8) 0.0173(7) 0.0034(6) 0.0035(6) 0.0052(6)
P1 0.0204(3) 0.0167(3) 0.0158(3) 0.0038(2) 0.0038(2) 0.0052(2)
P2 0.0242(3) 0.0156(3) 0.0170(3) 0.0024(2) 0.0040(2) 0.0049(2)
C1 0.0236(11) 0.0184(11) 0.0173(10) 0.0055(9) 0.0048(9) 0.0042(9)
C2 0.0204(11) 0.0203(11) 0.0212(11) 0.0047(9) 0.0058(9) 0.0088(9)
C5 0.0178(10) 0.0170(11) 0.0201(11) 0.0017(8) 0.0061(9) 0.0082(9)
C3 0.0238(11) 0.0179(11) 0.0186(11) 0.0031(9) 0.0050(9) 0.0077(9)
C4 0.0189(10) 0.0159(11) 0.0181(10) 0.0027(8) 0.0040(8) 0.0048(9)
C11 0.0221(11) 0.0159(11) 0.0161(10) 0.0054(8) 0.0044(8) 0.0040(9)
C12 0.0207(11) 0.0180(11) 0.0188(10) 0.0074(9) 0.0066(9) 0.0058(9)
C13 0.0224(11) 0.0227(12) 0.0166(10) 0.0066(9) 0.0030(9) 0.0056(9)
C14 0.0194(11) 0.0210(12) 0.0191(11) 0.0074(9) 0.0021(9) 0.0029(9)
C15 0.0209(11) 0.0207(12) 0.0217(11) 0.0027(9) 0.0059(9) 0.0065(9)
C16 0.0210(11) 0.0173(11) 0.0193(11) 0.0064(9) 0.0047(9) 0.0054(9)
C17 0.0267(11) 0.0204(11) 0.0186(11) 0.0072(9) 0.0071(9) 0.0082(9)
C18 0.0300(12) 0.0291(13) 0.0219(11) 0.0092(10) 0.0058(10) 0.0117(10)
C19 0.0271(12) 0.0298(13) 0.0246(12) 0.0052(10) 0.0089(10) 0.0134(10)
C20 0.0434(14) 0.0205(12) 0.0230(12) 0.0058(10) 0.0096(10) 0.0105(10)
C21 0.0229(11) 0.0253(13) 0.0207(11) 0.0029(9) 0.0011(9) 0.0028(10)
C22 0.0347(13) 0.0270(13) 0.0242(12) 0.0018(11) 0.0053(10) -0.0023(10)
C23 0.0309(13) 0.0294(14) 0.0305(13) 0.0014(11) -0.0062(11) 0.0043(11)
C24 0.0296(13) 0.0243(13) 0.0288(13) -0.0019(10) 0.0027(10) 0.0020(10)
C25 0.0253(11) 0.0160(11) 0.0181(11) 0.0008(9) 0.0042(9) 0.0051(9)
C26 0.0274(12) 0.0275(13) 0.0232(11) 0.0038(10) 0.0087(9) 0.0079(10)
C27 0.0319(12) 0.0207(12) 0.0228(11) 0.0010(10) 0.0054(10) 0.0083(10)
C28 0.0282(12) 0.0231(12) 0.0198(11) 0.0018(9) 0.0074(9) 0.0071(9)
C31 0.0264(11) 0.0145(11) 0.0182(10) 0.0017(9) 0.0047(9) 0.0063(9)
C32 0.0292(12) 0.0202(12) 0.0221(11) 0.0034(9) 0.0063(9) 0.0079(9)
C33 0.0366(13) 0.0256(13) 0.0259(12) 0.0104(10) 0.0102(10) 0.0094(10)
C34 0.0422(14) 0.0214(12) 0.0198(11) 0.0092(10) 0.0050(10) 0.0067(10)
C35 0.0334(13) 0.0211(12) 0.0185(11) 0.0033(10) -0.0010(9) 0.0050(10)
C36 0.0278(12) 0.0173(11) 0.0222(11) 0.0037(9) 0.0038(9) 0.0083(9)
C37 0.0256(12) 0.0238(13) 0.0311(13) 0.0061(10) 0.0070(10) 0.0065(10)
C38 0.0280(13) 0.0366(15) 0.0348(14) 0.0018(11) 0.0106(11) 0.0136(12)
C39 0.0228(12) 0.0274(13) 0.0336(13) 0.0036(10) -0.0008(10) 0.0128(11)
C40 0.0329(14) 0.0409(17) 0.0428(16) 0.0157(12) 0.0076(12) 0.0032(13)
C41 0.0561(17) 0.0288(14) 0.0206(12) 0.0168(12) 0.0053(11) 0.0030(11)
C42 0.072(2) 0.0474(19) 0.0257(14) 0.0297(16) 0.0074(14) -0.0034(13)
C43 0.080(2) 0.0243(15) 0.0330(15) 0.0013(14) 0.0047(15) -0.0048(12)
C44 0.078(2) 0.0427(17) 0.0194(13) 0.0226(16) 0.0047(13) 0.0057(12)
C45 0.0290(12) 0.0197(12) 0.0216(11) 0.0055(9) 0.0035(9) 0.0065(9)
C46 0.0312(13) 0.0320(14) 0.0300(13) 0.0048(11) -0.0019(11) 0.0081(11)
C47 0.0349(13) 0.0229(13) 0.0265(12) 0.0097(10) 0.0046(10) 0.0106(10)
C48 0.0263(12) 0.0284(13) 0.0310(13) 0.0050(10) 0.0071(10) 0.0121(11)
C51 0.0185(10) 0.0208(12) 0.0215(11) 0.0060(9) 0.0030(9) 0.0098(9)
C52 0.0225(11) 0.0210(12) 0.0207(11) 0.0086(9) 0.0058(9) 0.0084(9)
C53 0.0237(11) 0.0229(12) 0.0308(12) 0.0061(9) 0.0063(10) 0.0139(10)
C54 0.0251(12) 0.0326(14) 0.0299(12) 0.0103(10) 0.0112(10) 0.0208(11)
C55 0.0292(12) 0.0320(14) 0.0180(11) 0.0133(10) 0.0078(9) 0.0084(10)
C56 0.0265(11) 0.0187(11) 0.0211(11) 0.0076(9) 0.0043(9) 0.0065(9)
C61 0.0228(11) 0.0199(12) 0.0186(11) 0.0073(9) 0.0067(9) 0.0048(9)
C62 0.0222(11) 0.0234(12) 0.0230(11) 0.0071(9) 0.0056(9) 0.0063(10)
C63 0.0238(12) 0.0233(12) 0.0337(13) 0.0027(10) 0.0128(10) 0.0056(10)
C64 0.0165(11) 0.0299(14) 0.0342(13) 0.0003(10) 0.0052(10) -0.0029(11)
C65 0.0206(12) 0.0410(15) 0.0281(13) 0.0097(11) -0.0009(10) 0.0074(11)
C66 0.0250(12) 0.0300(13) 0.0266(12) 0.0067(10) 0.0042(10) 0.0117(11)
C71 0.0235(11) 0.0157(11) 0.0168(10) 0.0016(9) 0.0050(8) 0.0060(9)
C72 0.0228(11) 0.0141(11) 0.0186(10) 0.0010(8) 0.0060(9) 0.0036(9)
C73 0.0205(11) 0.0219(12) 0.0212(11) 0.0023(9) 0.0028(9) 0.0073(9)
C74 0.0234(11) 0.0213(12) 0.0290(12) 0.0095(9) 0.0083(9) 0.0141(10)
C75 0.0287(12) 0.0121(11) 0.0237(11) 0.0014(9) 0.0077(9) 0.0046(9)
C76 0.0195(11) 0.0198(11) 0.0192(11) -0.0011(9) 0.0027(8) 0.0056(9)
C81 0.0240(11) 0.0149(11) 0.0220(11) 0.0037(9) 0.0079(9) 0.0050(9)
C82 0.0242(11) 0.0250(12) 0.0219(11) 0.0038(9) 0.0080(9) 0.0064(10)
C83 0.0188(11) 0.0307(14) 0.0305(13) -0.0008(10) 0.0039(10) 0.0033(11)
C84 0.0243(12) 0.0234(13) 0.0469(15) 0.0005(10) 0.0191(11) 0.0075(11)
C85 0.0362(13) 0.0220(12) 0.0332(13) 0.0072(10) 0.0205(11) 0.0123(10)
C86 0.0258(12) 0.0186(12) 0.0255(12) 0.0040(9) 0.0076(9) 0.0066(10)
F52 0.0390(8) 0.0180(7) 0.0229(7) 0.0047(6) 0.0077(6) 0.0065(5)
F53 0.0389(8) 0.0232(7) 0.0400(8) 0.0024(6) 0.0103(6) 0.0178(6)
F54 0.0363(8) 0.0465(9) 0.0374(8) 0.0125(7) 0.0176(6) 0.0280(7)
F55 0.0489(9) 0.0390(9) 0.0215(7) 0.0141(7) 0.0137(6) 0.0104(6)
F56 0.0383(8) 0.0208(7) 0.0204(6) 0.0061(6) 0.0045(6) 0.0045(5)
F62 0.0257(7) 0.0311(8) 0.0303(7) 0.0054(6) 0.0067(6) 0.0167(6)
F63 0.0323(8) 0.0354(9) 0.0554(9) -0.0001(6) 0.0197(7) 0.0183(7)
F64 0.0193(7) 0.0478(10) 0.0500(9) -0.0042(6) 0.0059(6) 0.0001(8)
F65 0.0262(8) 0.0731(12) 0.0475(9) 0.0115(8) -0.0064(7) 0.0269(9)
F66 0.0300(7) 0.0534(10) 0.0488(9) 0.0098(7) 0.0027(7) 0.0362(8)
F72 0.0221(6) 0.0141(6) 0.0276(7) 0.0011(5) 0.0039(5) 0.0019(5)
F73 0.0221(7) 0.0280(8) 0.0315(7) 0.0029(6) -0.0022(6) 0.0087(6)
F74 0.0297(7) 0.0239(7) 0.0441(8) 0.0115(6) 0.0065(6) 0.0155(6)
F75 0.0340(7) 0.0130(7) 0.0383(8) 0.0032(5) 0.0079(6) 0.0062(6)
F76 0.0234(6) 0.0173(7) 0.0266(7) -0.0020(5) -0.0010(5) 0.0036(5)
F82 0.0232(7) 0.0493(9) 0.0243(7) 0.0015(6) 0.0022(5) 0.0155(7)
F83 0.0195(7) 0.0613(11) 0.0427(9) -0.0045(7) 0.0005(6) 0.0097(8)
F84 0.0318(8) 0.0381(9) 0.0656(11) -0.0056(7) 0.0262(7) 0.0129(8)
F85 0.0488(9) 0.0376(9) 0.0465(9) 0.0096(7) 0.0297(7) 0.0240(7)
F86 0.0328(7) 0.0359(8) 0.0265(7) 0.0070(6) 0.0087(6) 0.0175(6)

loop_
_atom_type_symbol
_atom_type_description
_atom_type_scat_dispersion_real
_atom_type_scat_dispersion_imag
_atom_type_scat_source
C C 0.0033 0.0016 'International Tables Vol C Tables 4.2.6.8 and 6.1.1.4'
H H 0.0000 0.0000 'International Tables Vol C Tables 4.2.6.8 and 6.1.1.4'
B B 0.0013 0.0007 'International Tables Vol C Tables 4.2.6.8 and 6.1.1.4'
F F 0.0171 0.0103 'International Tables Vol C Tables 4.2.6.8 and 6.1.1.4'
O O 0.0106 0.0060 'International Tables Vol C Tables 4.2.6.8 and 6.1.1.4'
P P 0.1023 0.0942 'International Tables Vol C Tables 4.2.6.8 and 6.1.1.4'

loop_
_geom_angle_atom_site_label_1
_geom_angle_atom_site_label_2
_geom_angle_atom_site_label_3
_geom_angle_site_symmetry_1
_geom_angle_site_symmetry_3
_geom_angle
_geom_angle_publ_flag
O1 B1 C2 . . 110.78(16) ?
O1 B1 C61 . . 104.15(17) ?
C2 B1 C61 . . 109.97(18) ?
O1 B1 C51 . . 103.87(16) ?
C2 B1 C51 . . 114.91(18) ?
C61 B1 C51 . . 112.47(17) ?
O2 B2 C4 . . 108.72(17) ?
O2 B2 C81 . . 105.14(17) ?
C4 B2 C81 . . 118.05(17) ?
O2 B2 C71 . . 104.45(16) ?
C4 B2 C71 . . 108.97(17) ?
C81 B2 C71 . . 110.58(17) ?
C5 O1 B1 . . 127.58(16) ?
C5 O2 B2 . . 127.54(16) ?
C1 P1 C5 . . 99.55(9) ?
C1 P1 C11 . . 104.32(10) ?
C5 P1 C11 . . 116.27(9) ?
C31 P2 C3 . . 119.32(10) ?
C31 P2 H01 . . 111.0(9) ?
C3 P2 H01 . . 105.9(9) ?
C31 P2 H02 . . 109.0(10) ?
C3 P2 H02 . . 108.4(10) ?
H01 P2 H02 . . 101.8(14) ?
C2 C1 P1 . . 106.38(14) ?
C2 C1 H1A . . 110.5 ?
P1 C1 H1A . . 110.5 ?
C2 C1 H1B . . 110.5 ?
P1 C1 H1B . . 110.5 ?
H1A C1 H1B . . 108.6 ?
C1 C2 B1 . . 112.96(17) ?
C1 C2 H2A . . 109.0 ?
B1 C2 H2A . . 109.0 ?
C1 C2 H2B . . 109.0 ?
B1 C2 H2B . . 109.0 ?
H2A C2 H2B . . 107.8 ?
O2 C5 O1 . . 120.25(19) ?
O2 C5 P1 . . 115.27(14) ?
O1 C5 P1 . . 123.70(15) ?
C4 C3 P2 . . 108.91(14) ?
C4 C3 H3A . . 109.9 ?
P2 C3 H3A . . 109.9 ?
C4 C3 H3B . . 109.9 ?
P2 C3 H3B . . 109.9 ?
H3A C3 H3B . . 108.3 ?
C3 C4 B2 . . 114.10(17) ?
C3 C4 H4A . . 108.7 ?
B2 C4 H4A . . 108.7 ?
C3 C4 H4B . . 108.7 ?
B2 C4 H4B . . 108.7 ?
H4A C4 H4B . . 107.6 ?
C16 C11 C12 . . 118.39(18) ?
C16 C11 P1 . . 124.70(15) ?
C12 C11 P1 . . 111.15(15) ?
C13 C12 C11 . . 118.08(19) ?
C13 C12 C17 . . 117.96(18) ?
C11 C12 C17 . . 123.88(18) ?
C14 C13 C12 . . 123.6(2) ?
C14 C13 H13 . . 118.2 ?
C12 C13 H13 . . 118.2 ?
C13 C14 C15 . . 116.3(2) ?
C13 C14 C21 . . 120.55(19) ?
C15 C14 C21 . . 123.1(2) ?
C14 C15 C16 . . 123.5(2) ?
C14 C15 H15 . . 118.2 ?
C16 C15 H15 . . 118.2 ?
C15 C16 C11 . . 117.85(19) ?
C15 C16 C25 . . 114.34(19) ?
C11 C16 C25 . . 127.54(19) ?
C20 C17 C19 . . 110.07(19) ?
C20 C17 C18 . . 106.30(18) ?
C19 C17 C18 . . 106.20(17) ?
C20 C17 C12 . . 110.21(17) ?
C19 C17 C12 . . 113.46(17) ?
C18 C17 C12 . . 110.29(18) ?
C17 C18 H18A . . 109.5 ?
C17 C18 H18B . . 109.5 ?
H18A C18 H18B . . 109.5 ?
C17 C18 H18C . . 109.5 ?
H18A C18 H18C . . 109.5 ?
H18B C18 H18C . . 109.5 ?
C17 C19 H19A . . 109.5 ?
C17 C19 H19B . . 109.5 ?
H19A C19 H19B . . 109.5 ?
C17 C19 H19C . . 109.5 ?
H19A C19 H19C . . 109.5 ?
H19B C19 H19C . . 109.5 ?
C17 C20 H20A . . 109.5 ?
C17 C20 H20B . . 109.5 ?
H20A C20 H20B . . 109.5 ?
C17 C20 H20C . . 109.5 ?
H20A C20 H20C . . 109.5 ?
H20B C20 H20C . . 109.5 ?
C24 C21 C14 . . 112.55(18) ?
C24 C21 C22 . . 108.2(2) ?
C14 C21 C22 . . 108.41(18) ?
C24 C21 C23 . . 108.59(19) ?
C14 C21 C23 . . 109.62(19) ?
C22 C21 C23 . . 109.43(19) ?
C21 C22 H22A . . 109.5 ?
C21 C22 H22B . . 109.5 ?
H22A C22 H22B . . 109.5 ?
C21 C22 H22C . . 109.5 ?
H22A C22 H22C . . 109.5 ?
H22B C22 H22C . . 109.5 ?
C21 C23 H23A . . 109.5 ?
C21 C23 H23B . . 109.5 ?
H23A C23 H23B . . 109.5 ?
C21 C23 H23C . . 109.5 ?
H23A C23 H23C . . 109.5 ?
H23B C23 H23C . . 109.5 ?
C21 C24 H24A . . 109.5 ?
C21 C24 H24B . . 109.5 ?
H24A C24 H24B . . 109.5 ?
C21 C24 H24C . . 109.5 ?
H24A C24 H24C . . 109.5 ?
H24B C24 H24C . . 109.5 ?
C28 C25 C27 . . 108.29(17) ?
C28 C25 C26 . . 105.55(18) ?
C27 C25 C26 . . 108.40(18) ?
C28 C25 C16 . . 116.09(18) ?
C27 C25 C16 . . 111.60(18) ?
C26 C25 C16 . . 106.50(17) ?
C25 C26 H26A . . 109.5 ?
C25 C26 H26B . . 109.5 ?
H26A C26 H26B . . 109.5 ?
C25 C26 H26C . . 109.5 ?
H26A C26 H26C . . 109.5 ?
H26B C26 H26C . . 109.5 ?
C25 C27 H27A . . 109.5 ?
C25 C27 H27B . . 109.5 ?
H27A C27 H27B . . 109.5 ?
C25 C27 H27C . . 109.5 ?
H27A C27 H27C . . 109.5 ?
H27B C27 H27C . . 109.5 ?
C25 C28 H28A . . 109.5 ?
C25 C28 H28B . . 109.5 ?
H28A C28 H28B . . 109.5 ?
C25 C28 H28C . . 109.5 ?
H28A C28 H28C . . 109.5 ?
H28B C28 H28C . . 109.5 ?
C32 C31 C36 . . 120.59(19) ?
C32 C31 P2 . . 119.79(16) ?
C36 C31 P2 . . 119.39(16) ?
C33 C32 C31 . . 117.5(2) ?
C33 C32 C37 . . 116.8(2) ?
C31 C32 C37 . . 125.74(19) ?
C34 C33 C32 . . 123.1(2) ?
C34 C33 H33 . . 118.5 ?
C32 C33 H33 . . 118.5 ?
C35 C34 C33 . . 117.8(2) ?
C35 C34 C41 . . 119.5(2) ?
C33 C34 C41 . . 122.7(2) ?
C34 C35 C36 . . 123.9(2) ?
C34 C35 H35 . . 118.0 ?
C36 C35 H35 . . 118.0 ?
C35 C36 C31 . . 117.1(2) ?
C35 C36 C45 . . 117.07(19) ?
C31 C36 C45 . . 125.78(19) ?
C38 C37 C39 . . 112.0(2) ?
C38 C37 C40 . . 105.8(2) ?
C39 C37 C40 . . 104.5(2) ?
C38 C37 C32 . . 111.08(19) ?
C39 C37 C32 . . 111.77(19) ?
C40 C37 C32 . . 111.4(2) ?
C37 C38 H38A . . 109.5 ?
C37 C38 H38B . . 109.5 ?
H38A C38 H38B . . 109.5 ?
C37 C38 H38C . . 109.5 ?
H38A C38 H38C . . 109.5 ?
H38B C38 H38C . . 109.5 ?
C37 C39 H39A . . 109.5 ?
C37 C39 H39B . . 109.5 ?
H39A C39 H39B . . 109.5 ?
C37 C39 H39C . . 109.5 ?
H39A C39 H39C . . 109.5 ?
H39B C39 H39C . . 109.5 ?
C37 C40 H40A . . 109.5 ?
C37 C40 H40B . . 109.5 ?
H40A C40 H40B . . 109.5 ?
C37 C40 H40C . . 109.5 ?
H40A C40 H40C . . 109.5 ?
H40B C40 H40C . . 109.5 ?
C42 C41 C43 . . 108.9(2) ?
C42 C41 C44 . . 108.2(2) ?
C43 C41 C44 . . 109.6(2) ?
C42 C41 C34 . . 112.2(2) ?
C43 C41 C34 . . 108.8(2) ?
C44 C41 C34 . . 109.2(2) ?
C41 C42 H42A . . 109.5 ?
C41 C42 H42B . . 109.5 ?
H42A C42 H42B . . 109.5 ?
C41 C42 H42C . . 109.5 ?
H42A C42 H42C . . 109.5 ?
H42B C42 H42C . . 109.5 ?
C41 C43 H43A . . 109.5 ?
C41 C43 H43B . . 109.5 ?
H43A C43 H43B . . 109.5 ?
C41 C43 H43C . . 109.5 ?
H43A C43 H43C . . 109.5 ?
H43B C43 H43C . . 109.5 ?
C41 C44 H44A . . 109.5 ?
C41 C44 H44B . . 109.5 ?
H44A C44 H44B . . 109.5 ?
C41 C44 H44C . . 109.5 ?
H44A C44 H44C . . 109.5 ?
H44B C44 H44C . . 109.5 ?
C47 C45 C48 . . 111.41(19) ?
C47 C45 C46 . . 105.55(18) ?
C48 C45 C46 . . 104.45(19) ?
C47 C45 C36 . . 109.87(19) ?
C48 C45 C36 . . 113.64(17) ?
C46 C45 C36 . . 111.51(19) ?
C45 C46 H46A . . 109.5 ?
C45 C46 H46B . . 109.5 ?
H46A C46 H46B . . 109.5 ?
C45 C46 H46C . . 109.5 ?
H46A C46 H46C . . 109.5 ?
H46B C46 H46C . . 109.5 ?
C45 C47 H47A . . 109.5 ?
C45 C47 H47B . . 109.5 ?
H47A C47 H47B . . 109.5 ?
C45 C47 H47C . . 109.5 ?
H47A C47 H47C . . 109.5 ?
H47B C47 H47C . . 109.5 ?
C45 C48 H48A . . 109.5 ?
C45 C48 H48B . . 109.5 ?
H48A C48 H48B . . 109.5 ?
C45 C48 H48C . . 109.5 ?
H48A C48 H48C . . 109.5 ?
H48B C48 H48C . . 109.5 ?
C52 C51 C56 . . 112.82(19) ?
C52 C51 B1 . . 126.20(19) ?
C56 C51 B1 . . 120.96(19) ?
F52 C52 C53 . . 114.11(19) ?
F52 C52 C51 . . 121.51(19) ?
C53 C52 C51 . . 124.4(2) ?
F53 C53 C54 . . 119.4(2) ?
F53 C53 C52 . . 120.3(2) ?
C54 C53 C52 . . 120.3(2) ?
F54 C54 C53 . . 120.6(2) ?
F54 C54 C55 . . 120.9(2) ?
C53 C54 C55 . . 118.5(2) ?
F55 C55 C54 . . 119.9(2) ?
F55 C55 C56 . . 120.5(2) ?
C54 C55 C56 . . 119.6(2) ?
F56 C56 C55 . . 116.11(19) ?
F56 C56 C51 . . 119.43(19) ?
C55 C56 C51 . . 124.4(2) ?
C66 C61 C62 . . 113.1(2) ?
C66 C61 B1 . . 126.7(2) ?
C62 C61 B1 . . 120.07(18) ?
F62 C62 C63 . . 115.7(2) ?
F62 C62 C61 . . 119.27(19) ?
C63 C62 C61 . . 125.0(2) ?
F63 C63 C62 . . 121.5(2) ?
F63 C63 C64 . . 119.9(2) ?
C62 C63 C64 . . 118.6(2) ?
F64 C64 C65 . . 120.5(2) ?
F64 C64 C63 . . 120.2(2) ?
C65 C64 C63 . . 119.3(2) ?
F65 C65 C64 . . 119.4(2) ?
F65 C65 C66 . . 120.6(2) ?
C64 C65 C66 . . 120.0(2) ?
F66 C66 C65 . . 115.4(2) ?
F66 C66 C61 . . 120.7(2) ?
C65 C66 C61 . . 123.9(2) ?
C76 C71 C72 . . 113.26(19) ?
C76 C71 B2 . . 121.81(18) ?
C72 C71 B2 . . 124.90(19) ?
F72 C72 C73 . . 115.22(18) ?
F72 C72 C71 . . 120.94(18) ?
C73 C72 C71 . . 123.8(2) ?
F73 C73 C74 . . 119.70(18) ?
F73 C73 C72 . . 120.69(19) ?
C74 C73 C72 . . 119.61(19) ?
F74 C74 C75 . . 120.4(2) ?
F74 C74 C73 . . 120.60(19) ?
C75 C74 C73 . . 118.98(19) ?
F75 C75 C74 . . 119.80(19) ?
F75 C75 C76 . . 120.77(19) ?
C74 C75 C76 . . 119.4(2) ?
F76 C76 C75 . . 115.25(19) ?
F76 C76 C71 . . 120.00(18) ?
C75 C76 C71 . . 124.74(19) ?
C82 C81 C86 . . 113.2(2) ?
C82 C81 B2 . . 126.79(19) ?
C86 C81 B2 . . 119.97(19) ?
F82 C82 C81 . . 120.99(19) ?
F82 C82 C83 . . 115.13(19) ?
C81 C82 C83 . . 123.9(2) ?
F83 C83 C84 . . 120.0(2) ?
F83 C83 C82 . . 119.8(2) ?
C84 C83 C82 . . 120.2(2) ?
F84 C84 C83 . . 120.8(2) ?
F84 C84 C85 . . 120.8(2) ?
C83 C84 C85 . . 118.5(2) ?
F85 C85 C86 . . 120.8(2) ?
F85 C85 C84 . . 119.5(2) ?
C86 C85 C84 . . 119.7(2) ?
F86 C86 C85 . . 116.1(2) ?
F86 C86 C81 . . 119.47(19) ?
C85 C86 C81 . . 124.4(2) ?

loop_
_geom_bond_atom_site_label_1
_geom_bond_atom_site_label_2
_geom_bond_site_symmetry_2
_geom_bond_distance
_geom_bond_publ_flag
B1 O1 . 1.593(3) ?
B1 C2 . 1.608(3) ?
B1 C61 . 1.636(3) ?
B1 C51 . 1.648(3) ?
B2 O2 . 1.549(3) ?
B2 C4 . 1.626(3) ?
B2 C81 . 1.645(3) ?
B2 C71 . 1.649(3) ?
O1 C5 . 1.282(2) ?
O2 C5 . 1.277(2) ?
P1 C1 . 1.831(2) ?
P1 C5 . 1.835(2) ?
P1 C11 . 1.844(2) ?
P2 C31 . 1.796(2) ?
P2 C3 . 1.804(2) ?
P2 H01 . 1.35(2) ?
P2 H02 . 1.29(2) ?
C1 C2 . 1.540(3) ?
C1 H1A . 0.99 ?
C1 H1B . 0.99 ?
C2 H2A . 0.99 ?
C2 H2B . 0.99 ?
C3 C4 . 1.538(3) ?
C3 H3A . 0.99 ?
C3 H3B . 0.99 ?
C4 H4A . 0.99 ?
C4 H4B . 0.99 ?
C11 C16 . 1.429(3) ?
C11 C12 . 1.435(3) ?
C12 C13 . 1.390(3) ?
C12 C17 . 1.563(3) ?
C13 C14 . 1.388(3) ?
C13 H13 . 0.95 ?
C14 C15 . 1.391(3) ?
C14 C21 . 1.539(3) ?
C15 C16 . 1.399(3) ?
C15 H15 . 0.95 ?
C16 C25 . 1.555(3) ?
C17 C20 . 1.533(3) ?
C17 C19 . 1.542(3) ?
C17 C18 . 1.544(3) ?
C18 H18A . 0.98 ?
C18 H18B . 0.98 ?
C18 H18C . 0.98 ?
C19 H19A . 0.98 ?
C19 H19B . 0.98 ?
C19 H19C . 0.98 ?
C20 H20A . 0.98 ?
C20 H20B . 0.98 ?
C20 H20C . 0.98 ?
C21 C24 . 1.534(3) ?
C21 C22 . 1.540(3) ?
C21 C23 . 1.540(3) ?
C22 H22A . 0.98 ?
C22 H22B . 0.98 ?
C22 H22C . 0.98 ?
C23 H23A . 0.98 ?
C23 H23B . 0.98 ?
C23 H23C . 0.98 ?
C24 H24A . 0.98 ?
C24 H24B . 0.98 ?
C24 H24C . 0.98 ?
C25 C28 . 1.529(3) ?
C25 C27 . 1.547(3) ?
C25 C26 . 1.548(3) ?
C26 H26A . 0.98 ?
C26 H26B . 0.98 ?
C26 H26C . 0.98 ?
C27 H27A . 0.98 ?
C27 H27B . 0.98 ?
C27 H27C . 0.98 ?
C28 H28A . 0.98 ?
C28 H28B . 0.98 ?
C28 H28C . 0.98 ?
C31 C32 . 1.433(3) ?
C31 C36 . 1.436(3) ?
C32 C33 . 1.400(3) ?
C32 C37 . 1.562(3) ?
C33 C34 . 1.389(3) ?
C33 H33 . 0.95 ?
C34 C35 . 1.385(3) ?
C34 C41 . 1.545(3) ?
C35 C36 . 1.391(3) ?
C35 H35 . 0.95 ?
C36 C45 . 1.559(3) ?
C37 C38 . 1.543(3) ?
C37 C39 . 1.547(3) ?
C37 C40 . 1.549(3) ?
C38 H38A . 0.98 ?
C38 H38B . 0.98 ?
C38 H38C . 0.98 ?
C39 H39A . 0.98 ?
C39 H39B . 0.98 ?
C39 H39C . 0.98 ?
C40 H40A . 0.98 ?
C40 H40B . 0.98 ?
C40 H40C . 0.98 ?
C41 C42 . 1.525(4) ?
C41 C43 . 1.536(4) ?
C41 C44 . 1.542(3) ?
C42 H42A . 0.98 ?
C42 H42B . 0.98 ?
C42 H42C . 0.98 ?
C43 H43A . 0.98 ?
C43 H43B . 0.98 ?
C43 H43C . 0.98 ?
C44 H44A . 0.98 ?
C44 H44B . 0.98 ?
C44 H44C . 0.98 ?
C45 C47 . 1.541(3) ?
C45 C48 . 1.545(3) ?
C45 C46 . 1.552(3) ?
C46 H46A . 0.98 ?
C46 H46B . 0.98 ?
C46 H46C . 0.98 ?
C47 H47A . 0.98 ?
C47 H47B . 0.98 ?
C47 H47C . 0.98 ?
C48 H48A . 0.98 ?
C48 H48B . 0.98 ?
C48 H48C . 0.98 ?
C51 C52 . 1.390(3) ?
C51 C56 . 1.397(3) ?
C52 F52 . 1.353(2) ?
C52 C53 . 1.374(3) ?
C53 F53 . 1.354(3) ?
C53 C54 . 1.370(3) ?
C54 F54 . 1.347(2) ?
C54 C55 . 1.377(3) ?
C55 F55 . 1.355(3) ?
C55 C56 . 1.379(3) ?
C56 F56 . 1.355(3) ?
C61 C66 . 1.386(3) ?
C61 C62 . 1.396(3) ?
C62 F62 . 1.360(2) ?
C62 C63 . 1.374(3) ?
C63 F63 . 1.343(3) ?
C63 C64 . 1.380(3) ?
C64 F64 . 1.347(3) ?
C64 C65 . 1.368(4) ?
C65 F65 . 1.352(3) ?
C65 C66 . 1.380(3) ?
C66 F66 . 1.354(3) ?
C71 C76 . 1.385(3) ?
C71 C72 . 1.396(3) ?
C72 F72 . 1.351(2) ?
C72 C73 . 1.388(3) ?
C73 F73 . 1.344(2) ?
C73 C74 . 1.375(3) ?
C74 F74 . 1.348(2) ?
C74 C75 . 1.375(3) ?
C75 F75 . 1.354(2) ?
C75 C76 . 1.381(3) ?
C76 F76 . 1.369(2) ?
C81 C82 . 1.384(3) ?
C81 C86 . 1.392(3) ?
C82 F82 . 1.359(3) ?
C82 C83 . 1.386(3) ?
C83 F83 . 1.357(3) ?
C83 C84 . 1.365(3) ?
C84 F84 . 1.346(3) ?
C84 C85 . 1.378(3) ?
C85 F85 . 1.354(3) ?
C85 C86 . 1.375(3) ?
C86 F86 . 1.354(2) ?

loop_
_geom_torsion_atom_site_label_1
_geom_torsion_atom_site_label_2
_geom_torsion_atom_site_label_3
_geom_torsion_atom_site_label_4
_geom_torsion_site_symmetry_1
_geom_torsion_site_symmetry_2
_geom_torsion_site_symmetry_3
_geom_torsion_site_symmetry_4
_geom_torsion
_geom_torsion_publ_flag
C2 B1 O1 C5 . . . . -15.0(3) ?
C61 B1 O1 C5 . . . . -133.20(19) ?
C51 B1 O1 C5 . . . . 108.9(2) ?
C4 B2 O2 C5 . . . . 63.8(2) ?
C81 B2 O2 C5 . . . . -63.5(2) ?
C71 B2 O2 C5 . . . . -179.99(17) ?
C5 P1 C1 C2 . . . . 55.32(15) ?
C11 P1 C1 C2 . . . . 175.73(14) ?
P1 C1 C2 B1 . . . . -71.49(19) ?
O1 B1 C2 C1 . . . . 48.4(2) ?
C61 B1 C2 C1 . . . . 162.96(17) ?
C51 B1 C2 C1 . . . . -68.9(2) ?
B2 O2 C5 O1 . . . . -4.8(3) ?
B2 O2 C5 P1 . . . . 165.52(15) ?
B1 O1 C5 O2 . . . . 178.76(17) ?
B1 O1 C5 P1 . . . . 9.3(3) ?
C1 P1 C5 O2 . . . . 162.17(15) ?
C11 P1 C5 O2 . . . . 50.91(18) ?
C1 P1 C5 O1 . . . . -27.90(19) ?
C11 P1 C5 O1 . . . . -139.16(17) ?
C31 P2 C3 C4 . . . . -174.50(13) ?
P2 C3 C4 B2 . . . . -173.23(14) ?
O2 B2 C4 C3 . . . . 170.99(16) ?
C81 B2 C4 C3 . . . . -69.5(2) ?
C71 B2 C4 C3 . . . . 57.7(2) ?
C1 P1 C11 C16 . . . . -33.5(2) ?
C5 P1 C11 C16 . . . . 74.9(2) ?
C1 P1 C11 C12 . . . . 119.08(16) ?
C5 P1 C11 C12 . . . . -132.45(15) ?
C16 C11 C12 C13 . . . . 14.7(3) ?
P1 C11 C12 C13 . . . . -139.88(17) ?
C16 C11 C12 C17 . . . . -161.99(19) ?
P1 C11 C12 C17 . . . . 43.5(2) ?
C11 C12 C13 C14 . . . . -3.2(3) ?
C17 C12 C13 C14 . . . . 173.66(19) ?
C12 C13 C14 C15 . . . . -8.6(3) ?
C12 C13 C14 C21 . . . . 173.3(2) ?
C13 C14 C15 C16 . . . . 9.2(3) ?
C21 C14 C15 C16 . . . . -172.7(2) ?
C14 C15 C16 C11 . . . . 2.0(3) ?
C14 C15 C16 C25 . . . . -172.48(19) ?
C12 C11 C16 C15 . . . . -14.1(3) ?
P1 C11 C16 C15 . . . . 136.75(18) ?
C12 C11 C16 C25 . . . . 159.6(2) ?
P1 C11 C16 C25 . . . . -49.6(3) ?
C13 C12 C17 C20 . . . . -140.0(2) ?
C11 C12 C17 C20 . . . . 36.6(3) ?
C13 C12 C17 C19 . . . . 96.0(2) ?
C11 C12 C17 C19 . . . . -87.3(2) ?
C13 C12 C17 C18 . . . . -23.0(3) ?
C11 C12 C17 C18 . . . . 153.7(2) ?
C13 C14 C21 C24 . . . . 176.45(19) ?
C15 C14 C21 C24 . . . . -1.6(3) ?
C13 C14 C21 C22 . . . . -63.9(3) ?
C15 C14 C21 C22 . . . . 118.1(2) ?
C13 C14 C21 C23 . . . . 55.5(3) ?
C15 C14 C21 C23 . . . . -122.5(2) ?
C15 C16 C25 C28 . . . . 176.11(19) ?
C11 C16 C25 C28 . . . . 2.2(3) ?
C15 C16 C25 C27 . . . . -59.2(2) ?
C11 C16 C25 C27 . . . . 127.0(2) ?
C15 C16 C25 C26 . . . . 59.0(2) ?
C11 C16 C25 C26 . . . . -114.9(2) ?
C3 P2 C31 C32 . . . . -88.41(19) ?
C3 P2 C31 C36 . . . . 86.06(19) ?
C36 C31 C32 C33 . . . . -1.6(3) ?
P2 C31 C32 C33 . . . . 172.80(17) ?
C36 C31 C32 C37 . . . . 177.4(2) ?
P2 C31 C32 C37 . . . . -8.2(3) ?
C31 C32 C33 C34 . . . . -0.6(3) ?
C37 C32 C33 C34 . . . . -179.7(2) ?
C32 C33 C34 C35 . . . . 2.1(4) ?
C32 C33 C34 C41 . . . . -177.7(2) ?
C33 C34 C35 C36 . . . . -1.3(4) ?
C41 C34 C35 C36 . . . . 178.5(2) ?
C34 C35 C36 C31 . . . . -0.8(3) ?
C34 C35 C36 C45 . . . . 176.0(2) ?
C32 C31 C36 C35 . . . . 2.3(3) ?
P2 C31 C36 C35 . . . . -172.12(16) ?
C32 C31 C36 C45 . . . . -174.2(2) ?
P2 C31 C36 C45 . . . . 11.4(3) ?
C33 C32 C37 C38 . . . . 111.5(2) ?
C31 C32 C37 C38 . . . . -67.5(3) ?
C33 C32 C37 C39 . . . . -122.7(2) ?
C31 C32 C37 C39 . . . . 58.4(3) ?
C33 C32 C37 C40 . . . . -6.1(3) ?
C31 C32 C37 C40 . . . . 174.9(2) ?
C35 C34 C41 C42 . . . . 177.0(2) ?
C33 C34 C41 C42 . . . . -3.3(4) ?
C35 C34 C41 C43 . . . . -62.5(3) ?
C33 C34 C41 C43 . . . . 117.3(3) ?
C35 C34 C41 C44 . . . . 57.1(3) ?
C33 C34 C41 C44 . . . . -123.1(3) ?
C35 C36 C45 C47 . . . . -108.5(2) ?
C31 C36 C45 C47 . . . . 68.0(3) ?
C35 C36 C45 C48 . . . . 125.9(2) ?
C31 C36 C45 C48 . . . . -57.6(3) ?
C35 C36 C45 C46 . . . . 8.2(3) ?
C31 C36 C45 C46 . . . . -175.3(2) ?
O1 B1 C51 C52 . . . . -127.5(2) ?
C2 B1 C51 C52 . . . . -6.3(3) ?
C61 B1 C51 C52 . . . . 120.5(2) ?
O1 B1 C51 C56 . . . . 54.3(2) ?
C2 B1 C51 C56 . . . . 175.43(18) ?
C61 B1 C51 C56 . . . . -57.7(3) ?
C56 C51 C52 F52 . . . . 177.24(18) ?
B1 C51 C52 F52 . . . . -1.1(3) ?
C56 C51 C52 C53 . . . . -1.2(3) ?
B1 C51 C52 C53 . . . . -179.6(2) ?
F52 C52 C53 F53 . . . . 1.6(3) ?
C51 C52 C53 F53 . . . . -179.84(19) ?
F52 C52 C53 C54 . . . . -178.15(19) ?
C51 C52 C53 C54 . . . . 0.4(3) ?
F53 C53 C54 F54 . . . . -0.7(3) ?
C52 C53 C54 F54 . . . . 179.03(19) ?
F53 C53 C54 C55 . . . . -179.01(19) ?
C52 C53 C54 C55 . . . . 0.7(3) ?
F54 C54 C55 F55 . . . . 0.8(3) ?
C53 C54 C55 F55 . . . . 179.10(19) ?
F54 C54 C55 C56 . . . . -179.23(19) ?
C53 C54 C55 C56 . . . . -0.9(3) ?
F55 C55 C56 F56 . . . . -2.2(3) ?
C54 C55 C56 F56 . . . . 177.81(19) ?
F55 C55 C56 C51 . . . . 180.00(19) ?
C54 C55 C56 C51 . . . . 0.0(3) ?
C52 C51 C56 F56 . . . . -176.71(18) ?
B1 C51 C56 F56 . . . . 1.7(3) ?
C52 C51 C56 C55 . . . . 1.0(3) ?
B1 C51 C56 C55 . . . . 179.5(2) ?
O1 B1 C61 C66 . . . . -132.3(2) ?
C2 B1 C61 C66 . . . . 109.0(2) ?
C51 B1 C61 C66 . . . . -20.5(3) ?
O1 B1 C61 C62 . . . . 52.7(2) ?
C2 B1 C61 C62 . . . . -66.0(3) ?
C51 B1 C61 C62 . . . . 164.52(19) ?
C66 C61 C62 F62 . . . . -178.80(19) ?
B1 C61 C62 F62 . . . . -3.1(3) ?
C66 C61 C62 C63 . . . . 0.5(3) ?
B1 C61 C62 C63 . . . . 176.1(2) ?
F62 C62 C63 F63 . . . . -1.0(3) ?
C61 C62 C63 F63 . . . . 179.7(2) ?
F62 C62 C63 C64 . . . . 179.7(2) ?
C61 C62 C63 C64 . . . . 0.4(4) ?
F63 C63 C64 F64 . . . . 0.7(3) ?
C62 C63 C64 F64 . . . . -180.0(2) ?
F63 C63 C64 C65 . . . . -179.8(2) ?
C62 C63 C64 C65 . . . . -0.5(4) ?
F64 C64 C65 F65 . . . . -1.1(4) ?
C63 C64 C65 F65 . . . . 179.4(2) ?
F64 C64 C65 C66 . . . . 179.1(2) ?
C63 C64 C65 C66 . . . . -0.4(4) ?
F65 C65 C66 F66 . . . . 2.0(3) ?
C64 C65 C66 F66 . . . . -178.2(2) ?
F65 C65 C66 C61 . . . . -178.4(2) ?
C64 C65 C66 C61 . . . . 1.4(4) ?
C62 C61 C66 F66 . . . . 178.2(2) ?
B1 C61 C66 F66 . . . . 2.9(4) ?
C62 C61 C66 C65 . . . . -1.3(3) ?
B1 C61 C66 C65 . . . . -176.7(2) ?
O2 B2 C71 C76 . . . . 155.20(19) ?
C4 B2 C71 C76 . . . . -88.8(2) ?
C81 B2 C71 C76 . . . . 42.6(3) ?
O2 B2 C71 C72 . . . . -26.9(3) ?
C4 B2 C71 C72 . . . . 89.2(2) ?
C81 B2 C71 C72 . . . . -139.5(2) ?
C76 C71 C72 F72 . . . . 175.88(18) ?
B2 C71 C72 F72 . . . . -2.2(3) ?
C76 C71 C72 C73 . . . . -4.2(3) ?
B2 C71 C72 C73 . . . . 177.7(2) ?
F72 C72 C73 F73 . . . . 4.0(3) ?
C71 C72 C73 F73 . . . . -175.98(19) ?
F72 C72 C73 C74 . . . . -176.54(19) ?
C71 C72 C73 C74 . . . . 3.5(3) ?
F73 C73 C74 F74 . . . . -0.5(3) ?
C72 C73 C74 F74 . . . . 179.98(19) ?
F73 C73 C74 C75 . . . . 179.30(19) ?
C72 C73 C74 C75 . . . . -0.2(3) ?
F74 C74 C75 F75 . . . . -2.4(3) ?
C73 C74 C75 F75 . . . . 177.74(19) ?
F74 C74 C75 C76 . . . . 177.86(19) ?
C73 C74 C75 C76 . . . . -2.0(3) ?
F75 C75 C76 F76 . . . . 0.8(3) ?
C74 C75 C76 F76 . . . . -179.46(19) ?
F75 C75 C76 C71 . . . . -178.62(19) ?
C74 C75 C76 C71 . . . . 1.1(3) ?
C72 C71 C76 F76 . . . . -177.56(18) ?
B2 C71 C76 F76 . . . . 0.6(3) ?
C72 C71 C76 C75 . . . . 1.9(3) ?
B2 C71 C76 C75 . . . . -180.0(2) ?
O2 B2 C81 C82 . . . . 116.7(2) ?
C4 B2 C81 C82 . . . . -4.7(3) ?
C71 B2 C81 C82 . . . . -131.2(2) ?
O2 B2 C81 C86 . . . . -61.8(2) ?
C4 B2 C81 C86 . . . . 176.84(19) ?
C71 B2 C81 C86 . . . . 50.4(3) ?
C86 C81 C82 F82 . . . . 177.58(19) ?
B2 C81 C82 F82 . . . . -0.9(3) ?
C86 C81 C82 C83 . . . . -2.8(3) ?
B2 C81 C82 C83 . . . . 178.7(2) ?
F82 C82 C83 F83 . . . . 0.3(3) ?
C81 C82 C83 F83 . . . . -179.3(2) ?
F82 C82 C83 C84 . . . . -178.0(2) ?
C81 C82 C83 C84 . . . . 2.3(4) ?
F83 C83 C84 F84 . . . . 2.5(4) ?
C82 C83 C84 F84 . . . . -179.1(2) ?
F83 C83 C84 C85 . . . . -178.4(2) ?
C82 C83 C84 C85 . . . . 0.0(4) ?
F84 C84 C85 F85 . . . . -1.4(3) ?
C83 C84 C85 F85 . . . . 179.5(2) ?
F84 C84 C85 C86 . . . . 177.6(2) ?
C83 C84 C85 C86 . . . . -1.5(4) ?
F85 C85 C86 F86 . . . . 0.0(3) ?
C84 C85 C86 F86 . . . . -179.0(2) ?
F85 C85 C86 C81 . . . . 179.9(2) ?
C84 C85 C86 C81 . . . . 0.9(4) ?
C82 C81 C86 F86 . . . . -178.91(19) ?
B2 C81 C86 F86 . . . . -0.3(3) ?
C82 C81 C86 C85 . . . . 1.2(3) ?
B2 C81 C86 C85 . . . . 179.8(2) ?
